data_1558030
loop_
_publ_author_name
'Zee, David Z.'
'Harris, T. David'

_publ_section_title
;
 Enhancing catalytic alkane hydroxylation by tuning the outer coordination
 sphere in a heme-containing metal-organic framework.
;
_journal_issue 21
_journal_name_full 'Chemical science'
_journal_page_first 5447
_journal_page_last 5452
_journal_paper_doi 10.1039/d0sc01796e
_journal_volume 11
_journal_year 2020
_chemical_formula_moiety 'C144 H90 N12 O52 Zr12'
_chemical_formula_sum 'C144 H90 N12 O52 Zr12'
_chemical_formula_weight 3914.91
_chemical_melting_point ?
_chemical_name_common PCN-224
_chemical_name_systematic '[H2TCPP]3[Zr6O4(mu-OH)4(OH)6]2'
_space_group_crystal_system cubic
_space_group_IT_number 229
_space_group_name_Hall '-I 4 2 3'
_space_group_name_H-M_alt 'I m -3 m'
_atom_sites_solution_hydrogens geom
_atom_sites_solution_primary direct
_audit_creation_date 2020-02-24
_audit_creation_method
;
Olex2 1.3
(compiled 2019.11.21 svn.r41b79517 for OlexSys, GUI svn.r6003)
;
_audit_update_record
;
2020-03-26 deposited with the CCDC.	2020-05-07 downloaded from the CCDC.
;
_cell_angle_alpha 90
_cell_angle_beta 90
_cell_angle_gamma 90
_cell_formula_units_Z 4
_cell_length_a 38.8372(12)
_cell_length_b 38.8372(12)
_cell_length_c 38.8372(12)
_cell_measurement_reflns_used 9504
_cell_measurement_temperature 100(2)
_cell_measurement_theta_max 28.366
_cell_measurement_theta_min 2.225
_cell_volume 58579(3)
_computing_cell_refinement 'SAINT V8.34A (Bruker, 2017)'
_computing_data_collection 'APEX2 V2017.3 (Bruker, 2017)'
_computing_data_reduction 'Bruker SAINT'
_computing_molecular_graphics 'Olex2 1.3 (Dolomanov et al., 2009)'
_computing_publication_material 'Olex2 1.3 (Dolomanov et al., 2009)'
_computing_structure_refinement 'SHELXL 2018/3 (Sheldrick, 2015)'
_computing_structure_solution 'SHELXS  (Sheldrick, 2008)'
_diffrn_ambient_temperature 100(2)
_diffrn_detector_area_resol_mean 8
_diffrn_measured_fraction_theta_full 0.999
_diffrn_measured_fraction_theta_max 0.999
_diffrn_measurement_device_type 'Bruker Kappa APEX CCD area detector'
_diffrn_measurement_method '\w and \f scans'
_diffrn_radiation_monochromator 'MX optics'
_diffrn_radiation_type MoK\a
_diffrn_radiation_wavelength 0.71073
_diffrn_reflns_av_R_equivalents 0.0698
_diffrn_reflns_av_unetI/netI 0.0157
_diffrn_reflns_Laue_measured_fraction_full 0.999
_diffrn_reflns_Laue_measured_fraction_max 0.999
_diffrn_reflns_limit_h_max 53
_diffrn_reflns_limit_h_min -52
_diffrn_reflns_limit_k_max 52
_diffrn_reflns_limit_k_min -52
_diffrn_reflns_limit_l_max 53
_diffrn_reflns_limit_l_min -53
_diffrn_reflns_number 370650
_diffrn_reflns_point_group_measured_fraction_full 0.999
_diffrn_reflns_point_group_measured_fraction_max 0.999
_diffrn_reflns_theta_full 25.242
_diffrn_reflns_theta_max 29.128
_diffrn_reflns_theta_min 0.741
_diffrn_source microsource
_diffrn_source_current 0.99
_diffrn_source_power 0.0495
_diffrn_source_voltage 50.0
_diffrn_standards_number 0
_exptl_absorpt_coefficient_mu 0.227
_exptl_absorpt_correction_T_max 0.7459
_exptl_absorpt_correction_T_min 0.6945
_exptl_absorpt_correction_type multi-scan
_exptl_absorpt_process_details
;
SADABS-2016/2 (Bruker,2016) was used for absorption correction.
wR2(int) was 0.1177 before and 0.0500 after correction.
The Ratio of minimum to maximum transmission is 0.9311.
The \l/2 correction factor is Not present.
;
_exptl_crystal_colour 'clear dark violet'
_exptl_crystal_colour_lustre clear
_exptl_crystal_colour_modifier dark
_exptl_crystal_colour_primary violet
_exptl_crystal_density_diffrn 0.444
_exptl_crystal_description cuboctahedral
_exptl_crystal_F_000 7736
_exptl_crystal_recrystallization_method 'See Experimental Section in Supporting Information.'
_exptl_crystal_size_max 0.706
_exptl_crystal_size_mid 0.592
_exptl_crystal_size_min 0.524
_refine_diff_density_max 1.798
_refine_diff_density_min -1.543
_refine_diff_density_rms 0.071
_refine_ls_extinction_method none
_refine_ls_goodness_of_fit_ref 1.038
_refine_ls_hydrogen_treatment constr
_refine_ls_matrix_type full
_refine_ls_number_parameters 94
_refine_ls_number_reflns 7260
_refine_ls_number_restraints 80
_refine_ls_restrained_S_all 1.036
_refine_ls_R_factor_all 0.0845
_refine_ls_R_factor_gt 0.0696
_refine_ls_shift/su_max 0.002
_refine_ls_shift/su_mean 0.000
_refine_ls_structure_factor_coef Fsqd
_refine_ls_weighting_details 'w=1/[\s^2^(Fo^2^)+(0.1139P)^2^+170.4568P] where P=(Fo^2^+2Fc^2^)/3'
_refine_ls_weighting_scheme calc
_refine_ls_wR_factor_gt 0.2005
_refine_ls_wR_factor_ref 0.2246
_reflns_Friedel_coverage 0.000
_reflns_number_gt 5613
_reflns_number_total 7260
_reflns_threshold_expression 'I > 2\s(I)'
_cod_data_source_file d0sc01796e2.cif
_cod_data_source_block PCN-224
_cod_depositor_comments
;
The following automatic conversions were performed:

data item '_chemical_melting_point' value 'not measured' was changed
to '?' -- the value is undefined or not given.

Automatic conversion script
Id: cif_fix_values 7556 2019-12-06 15:28:31Z antanas 

 Adding full bibliography for 1558028--1558030.cif.

 Adding full bibliography for 1558028--1558030.cif.
;
_cod_original_cell_volume 58579(5)
_cod_database_code 1558030
_shelx_shelxl_version_number 2018/3
_shelx_space_group_comment
;
The symmetry employed for this shelxl refinement is uniquely defined
by the following loop, which should always be used as a source of
symmetry information in preference to the above space-group names.
They are only intended as comments.
;
_shelx_estimated_absorpt_t_max 0.890
_shelx_estimated_absorpt_t_min 0.856
_olex2_refinement_description
;
1. Fixed Uiso
 At 1.2 times of:
  All C(H) groups, All N(H) groups
 At 1.5 times of:
  All O(H) groups
2. Uiso/Uaniso restraints and constraints
O4: within 2A with sigma of 0.04 and sigma for terminal atoms of 0.08 within 2A
Zr1: within 2A with sigma of 0.04 and sigma for terminal atoms of 0.08 within 2A
O2: within 2A with sigma of 0.04 and sigma for terminal atoms of 0.08 within 2A
3. Rigid body (RIGU) restrains
 N1, C7, C8, C6, C5, C4, C3, C2, C1, O3
 with sigma for 1-2 distances of 0.004 and sigma for 1-3 distances of 0.004
 O3, O2, Zr1, O4, O1
 with sigma for 1-2 distances of 0.004 and sigma for 1-3 distances of 0.004
4. Others
 Fixed Sof: H1(0.25) H4A(0.5)
5.a Aromatic/amide H refined with riding coordinates:
 N1(H1), C4(H4), C3(H3), C8(H8)
5.b Idealised tetrahedral OH refined as rotating group:
 O4(H4A)
;
_olex2_exptl_crystal_mounting_method
;
In a solvent-free, dinitrogen-filled glovebox, activated crystals were coated 
with Paratone-N oil. The crystals were removed from the glovebox. A suitable 
single crystal was mounted on a MiTeGen loop, and cooled under a stream of N2 
at 100 K for collection.
;
_olex2_submission_original_sample_id PCN-224
_olex2_submission_special_instructions 'No special instructions were received'

loop_
_space_group_symop_operation_xyz
'x, y, z'
'-x, -y, z'
'-x, y, -z'
'x, -y, -z'
'z, x, y'
'z, -x, -y'
'-z, -x, y'
'-z, x, -y'
'y, z, x'
'-y, z, -x'
'y, -z, -x'
'-y, -z, x'
'y, x, -z'
'-y, -x, -z'
'y, -x, z'
'-y, x, z'
'x, z, -y'
'-x, z, y'
'-x, -z, -y'
'x, -z, y'
'z, y, -x'
'z, -y, x'
'-z, y, x'
'-z, -y, -x'
'x+1/2, y+1/2, z+1/2'
'-x+1/2, -y+1/2, z+1/2'
'-x+1/2, y+1/2, -z+1/2'
'x+1/2, -y+1/2, -z+1/2'
'z+1/2, x+1/2, y+1/2'
'z+1/2, -x+1/2, -y+1/2'
'-z+1/2, -x+1/2, y+1/2'
'-z+1/2, x+1/2, -y+1/2'
'y+1/2, z+1/2, x+1/2'
'-y+1/2, z+1/2, -x+1/2'
'y+1/2, -z+1/2, -x+1/2'
'-y+1/2, -z+1/2, x+1/2'
'y+1/2, x+1/2, -z+1/2'
'-y+1/2, -x+1/2, -z+1/2'
'y+1/2, -x+1/2, z+1/2'
'-y+1/2, x+1/2, z+1/2'
'x+1/2, z+1/2, -y+1/2'
'-x+1/2, z+1/2, y+1/2'
'-x+1/2, -z+1/2, -y+1/2'
'x+1/2, -z+1/2, y+1/2'
'z+1/2, y+1/2, -x+1/2'
'z+1/2, -y+1/2, x+1/2'
'-z+1/2, y+1/2, x+1/2'
'-z+1/2, -y+1/2, -x+1/2'
'-x, -y, -z'
'x, y, -z'
'x, -y, z'
'-x, y, z'
'-z, -x, -y'
'-z, x, y'
'z, x, -y'
'z, -x, y'
'-y, -z, -x'
'y, -z, x'
'-y, z, x'
'y, z, -x'
'-y, -x, z'
'y, x, z'
'-y, x, -z'
'y, -x, -z'
'-x, -z, y'
'x, -z, -y'
'x, z, y'
'-x, z, -y'
'-z, -y, x'
'-z, y, -x'
'z, -y, -x'
'z, y, x'
'-x+1/2, -y+1/2, -z+1/2'
'x+1/2, y+1/2, -z+1/2'
'x+1/2, -y+1/2, z+1/2'
'-x+1/2, y+1/2, z+1/2'
'-z+1/2, -x+1/2, -y+1/2'
'-z+1/2, x+1/2, y+1/2'
'z+1/2, x+1/2, -y+1/2'
'z+1/2, -x+1/2, y+1/2'
'-y+1/2, -z+1/2, -x+1/2'
'y+1/2, -z+1/2, x+1/2'
'-y+1/2, z+1/2, x+1/2'
'y+1/2, z+1/2, -x+1/2'
'-y+1/2, -x+1/2, z+1/2'
'y+1/2, x+1/2, z+1/2'
'-y+1/2, x+1/2, -z+1/2'
'y+1/2, -x+1/2, -z+1/2'
'-x+1/2, -z+1/2, y+1/2'
'x+1/2, -z+1/2, -y+1/2'
'x+1/2, z+1/2, y+1/2'
'-x+1/2, z+1/2, -y+1/2'
'-z+1/2, -y+1/2, x+1/2'
'-z+1/2, y+1/2, -x+1/2'
'z+1/2, -y+1/2, -x+1/2'
'z+1/2, y+1/2, x+1/2'

loop_
_atom_site_label
_atom_site_type_symbol
_atom_site_fract_x
_atom_site_fract_y
_atom_site_fract_z
_atom_site_U_iso_or_equiv
_atom_site_adp_type
_atom_site_occupancy
_atom_site_site_symmetry_order
_atom_site_calc_flag
_atom_site_refinement_flags_posn
_atom_site_refinement_flags_adp
_atom_site_refinement_flags_occupancy
_atom_site_disorder_assembly
_atom_site_disorder_group
Zr1 Zr 0.29128(2) 0.29128(2) 0.22438(2) 0.04422(17) Uani 1 2 d S T P . .
C5 C 0.250000 0.41012(6) 0.08988(6) 0.0472(10) Uani 1 2 d S T P . .
N1 N 0.24941(11) 0.44736(7) 0.000000 0.0475(9) Uani 1 2 d S T P . .
H1 H 0.248558 0.469999 -0.000001 0.057 Uiso 0.5 2 calc R U P . .
C7 C 0.25020(10) 0.42634(6) 0.02843(6) 0.0477(8) Uani 1 1 d . . . . .
C6 C 0.250000 0.43739(6) 0.06261(6) 0.0470(11) Uani 1 2 d S T P . .
C4 C 0.27937(11) 0.40350(9) 0.10842(9) 0.0632(10) Uani 1 1 d . . . . .
H4 H 0.299727 0.416324 0.103980 0.076 Uiso 1 1 calc R U . . .
C2 C 0.250000 0.35963(6) 0.14037(6) 0.0448(9) Uani 1 2 d S T P . .
C3 C 0.27944(11) 0.37781(9) 0.13395(8) 0.0600(9) Uani 1 1 d . . . . .
H3 H 0.299820 0.373130 0.146650 0.072 Uiso 1 1 calc R U . . .
O3 O 0.27717(6) 0.32797(6) 0.18399(5) 0.0543(6) Uani 1 1 d . . . . .
C1 C 0.250000 0.33248(6) 0.16752(6) 0.0498(11) Uani 1 2 d S T P . .
C8 C 0.25185(10) 0.39101(6) 0.01729(7) 0.0539(9) Uani 1 1 d . . . . .
H8 H 0.252769 0.371311 0.031760 0.065 Uiso 1 1 calc R U . . .
O2 O 0.25628(7) 0.25628(7) 0.19731(8) 0.0566(9) Uani 1 2 d S T P . .
O1 O 0.2820(2) 0.2820(2) 0.2820(2) 0.115(3) Uani 1 6 d S T P . .
O4 O 0.32193(12) 0.32193(12) 0.24757(17) 0.1147(19) Uani 1 2 d S T P . .
H4A H 0.311481 0.331660 0.263817 0.172 Uiso 0.5 1 calc R U P . .

loop_
_atom_site_aniso_label
_atom_site_aniso_U_11
_atom_site_aniso_U_22
_atom_site_aniso_U_33
_atom_site_aniso_U_23
_atom_site_aniso_U_13
_atom_site_aniso_U_12
Zr1 0.04476(19) 0.04476(19) 0.0431(2) 0.02336(13) 0.02336(13) 0.02470(16)
C5 0.100(3) 0.0206(9) 0.0206(9) 0.0064(12) 0.0044(13) 0.0044(13)
N1 0.108(3) 0.0171(12) 0.0171(12) 0.000 0.000 0.0016(15)
C7 0.104(2) 0.0147(9) 0.0249(11) 0.0021(8) 0.0008(13) 0.0015(12)
C6 0.100(3) 0.0205(9) 0.0205(9) 0.0039(12) 0.0029(13) 0.0029(13)
C4 0.096(3) 0.0475(17) 0.0464(17) 0.0249(14) 0.0068(17) -0.0051(17)
C2 0.072(3) 0.0311(11) 0.0311(11) 0.0152(14) 0.0142(13) 0.0142(13)
C3 0.083(2) 0.0536(18) 0.0436(16) 0.0275(15) 0.0055(16) 0.0083(16)
O3 0.0553(12) 0.0590(13) 0.0486(11) 0.0329(10) 0.0264(10) 0.0277(10)
C1 0.060(2) 0.0448(14) 0.0448(14) 0.0277(18) 0.0204(15) 0.0204(15)
C8 0.117(3) 0.0154(10) 0.0288(13) 0.0021(9) -0.0002(15) 0.0016(13)
O2 0.0605(13) 0.0605(13) 0.0487(16) 0.0244(12) 0.0244(12) 0.0454(16)
O1 0.115(3) 0.115(3) 0.115(3) 0.028(4) 0.028(4) 0.028(4)
O4 0.108(3) 0.108(3) 0.128(5) -0.007(3) -0.007(3) 0.049(3)

loop_
_atom_type_symbol
_atom_type_description
_atom_type_scat_dispersion_real
_atom_type_scat_dispersion_imag
_atom_type_scat_source
C C 0.0033 0.0016 'International Tables Vol C Tables 4.2.6.8 and 6.1.1.4'
H H 0.0000 0.0000 'International Tables Vol C Tables 4.2.6.8 and 6.1.1.4'
N N 0.0061 0.0033 'International Tables Vol C Tables 4.2.6.8 and 6.1.1.4'
O O 0.0106 0.0060 'International Tables Vol C Tables 4.2.6.8 and 6.1.1.4'
Zr Zr -2.9673 0.5597 'International Tables Vol C Tables 4.2.6.8 and 6.1.1.4'

loop_
_geom_angle_atom_site_label_1
_geom_angle_atom_site_label_2
_geom_angle_atom_site_label_3
_geom_angle
_geom_angle_site_symmetry_1
_geom_angle_site_symmetry_3
_geom_angle_publ_flag
Zr1 Zr1 Zr1 60.0 5 9 ?
Zr1 Zr1 Zr1 67.21(2) 77 81 ?
Zr1 Zr1 Zr1 56.398(10) 77 9 ?
Zr1 Zr1 Zr1 56.398(10) 81 5 ?
Zr1 Zr1 Zr1 90.0 77 5 ?
Zr1 Zr1 Zr1 90.0 81 9 ?
Zr1 Zr1 H4A 125(3) 77 62 ?
Zr1 Zr1 H4A 77(5) 9 62 ?
Zr1 Zr1 H4A 91(4) 5 62 ?
Zr1 Zr1 H4A 146(3) 81 62 ?
O3 Zr1 Zr1 109.25(5) . 5 ?
O3 Zr1 Zr1 109.25(5) 62 9 ?
O3 Zr1 Zr1 75.30(6) 62 77 ?
O3 Zr1 Zr1 165.25(6) . 9 ?
O3 Zr1 Zr1 116.85(7) 62 81 ?
O3 Zr1 Zr1 75.30(6) . 81 ?
O3 Zr1 Zr1 165.25(6) 62 5 ?
O3 Zr1 Zr1 116.85(7) . 77 ?
O3 Zr1 O3 79.19(10) . 62 ?
O3 Zr1 O2 84.53(9) . . ?
O3 Zr1 O2 84.53(9) 62 . ?
O3 Zr1 O1 139.60(8) 62 . ?
O3 Zr1 O1 139.60(8) . . ?
O3 Zr1 H4A 115(4) . 62 ?
O3 Zr1 H4A 97(3) 62 62 ?
O2 Zr1 Zr1 83.88(7) 81 9 ?
O2 Zr1 Zr1 96.39(10) 77 81 ?
O2 Zr1 Zr1 84.30(6) . 9 ?
O2 Zr1 Zr1 25.92(8) 81 5 ?
O2 Zr1 Zr1 83.88(7) 77 5 ?
O2 Zr1 Zr1 39.97(12) 81 81 ?
O2 Zr1 Zr1 39.97(12) 77 77 ?
O2 Zr1 Zr1 36.80(3) . 77 ?
O2 Zr1 Zr1 25.91(8) 77 9 ?
O2 Zr1 Zr1 36.80(3) . 81 ?
O2 Zr1 Zr1 96.39(10) 81 77 ?
O2 Zr1 Zr1 84.30(6) . 5 ?
O2 Zr1 O3 84.03(9) 81 . ?
O2 Zr1 O3 155.03(13) 77 . ?
O2 Zr1 O3 84.02(9) 77 62 ?
O2 Zr1 O3 155.03(13) 81 62 ?
O2 Zr1 O2 75.52(13) 81 . ?
O2 Zr1 O2 75.52(13) 77 . ?
O2 Zr1 O2 104.90(15) 81 77 ?
O2 Zr1 O1 105.9(3) . . ?
O2 Zr1 O1 62.21(16) 81 . ?
O2 Zr1 O1 62.21(16) 77 . ?
O2 Zr1 H4A 160(4) . 62 ?
O2 Zr1 H4A 85(3) 77 62 ?
O2 Zr1 H4A 107(3) 81 62 ?
O1 Zr1 Zr1 89.9(3) . 77 ?
O1 Zr1 Zr1 36.84(17) . 9 ?
O1 Zr1 Zr1 89.9(3) . 81 ?
O1 Zr1 Zr1 36.84(17) . 5 ?
O1 Zr1 H4A 61(5) . 62 ?
O4 Zr1 Zr1 96.16(18) . 5 ?
O4 Zr1 Zr1 143.40(8) . 77 ?
O4 Zr1 Zr1 143.40(8) . 81 ?
O4 Zr1 Zr1 96.16(18) . 9 ?
O4 Zr1 O3 95.06(17) . . ?
O4 Zr1 O3 95.06(17) . 62 ?
O4 Zr1 O2 104.78(16) . 81 ?
O4 Zr1 O2 104.78(16) . 77 ?
O4 Zr1 O2 179.5(2) . . ?
O4 Zr1 O1 74.7(4) . . ?
O4 Zr1 H4A 20(4) . 62 ?
C4 C5 C6 120.20(18) 43 . ?
C4 C5 C6 120.21(18) . . ?
C4 C5 C4 119.6(4) . 43 ?
C7 N1 H1 126.5 50 . ?
C7 N1 H1 126.5 . . ?
C7 N1 C7 107.0(3) 50 . ?
N1 C7 C6 125.6(2) . . ?
N1 C7 C8 109.0(2) . . ?
C6 C7 C8 125.4(2) . . ?
C7 C6 C5 117.08(15) . . ?
C7 C6 C5 117.08(15) 43 . ?
C7 C6 C7 125.8(3) . 43 ?
C5 C4 H4 119.9 . . ?
C5 C4 C3 120.3(4) . . ?
C3 C4 H4 119.9 . . ?
C3 C2 C3 120.8(4) . 43 ?
C3 C2 C1 119.62(18) 43 . ?
C3 C2 C1 119.62(18) . . ?
C4 C3 H3 120.2 . . ?
C2 C3 C4 119.6(4) . . ?
C2 C3 H3 120.2 . . ?
C1 O3 Zr1 132.2(2) . . ?
O3 C1 C2 117.53(17) . . ?
O3 C1 C2 117.53(17) 43 . ?
O3 C1 O3 124.9(3) 43 . ?
C7 C8 H8 126.3 . . ?
C8 C8 C7 107.48(14) 50 . ?
C8 C8 H8 126.3 50 . ?
Zr1 O2 Zr1 128.17(17) 81 77 ?
Zr1 O2 Zr1 103.23(12) 81 . ?
Zr1 O2 Zr1 103.23(12) 77 . ?
Zr1 O1 Zr1 106.3(3) . 9 ?
Zr1 O1 Zr1 106.3(3) 5 9 ?
Zr1 O1 Zr1 106.3(3) . 5 ?
Zr1 O4 H4A 109.5 . . ?
Zr1 O4 H4A 109(10) . 62 ?
H4A O4 H4A 82.6 . 62 ?

loop_
_geom_bond_atom_site_label_1
_geom_bond_atom_site_label_2
_geom_bond_distance
_geom_bond_site_symmetry_2
_geom_bond_publ_flag
Zr1 Zr1 3.3197(8) 77 ?
Zr1 Zr1 3.6746(6) 5 ?
Zr1 Zr1 3.6746(6) 9 ?
Zr1 Zr1 3.3197(8) 81 ?
Zr1 O3 2.1887(19) 62 ?
Zr1 O3 2.1887(19) . ?
Zr1 O2 2.0427(14) 81 ?
Zr1 O2 2.0427(14) 77 ?
Zr1 O2 2.191(4) . ?
Zr1 O1 2.296(5) . ?
Zr1 O4 1.910(6) . ?
Zr1 H4A 2.33(6) 62 ?
C5 C6 1.498(5) . ?
C5 C4 1.373(4) . ?
C5 C4 1.373(4) 43 ?
N1 H1 0.8800 . ?
N1 C7 1.373(3) . ?
N1 C7 1.373(3) 50 ?
C7 C6 1.395(3) . ?
C7 C8 1.440(3) . ?
C4 H4 0.9500 . ?
C4 C3 1.407(4) . ?
C2 C3 1.367(4) . ?
C2 C3 1.367(4) 43 ?
C2 C1 1.491(5) . ?
C3 H3 0.9500 . ?
O3 C1 1.246(3) . ?
C8 C8 1.343(5) 50 ?
C8 H8 0.9500 . ?
O4 H4A 0.8400 . ?
O4 H4A 0.84(8) 62 ?

loop_
_geom_torsion_atom_site_label_1
_geom_torsion_atom_site_label_2
_geom_torsion_atom_site_label_3
_geom_torsion_atom_site_label_4
_geom_torsion
_geom_torsion_site_symmetry_1
_geom_torsion_site_symmetry_2
_geom_torsion_site_symmetry_3
_geom_torsion_site_symmetry_4
_geom_torsion_publ_flag
Zr1 O3 C1 C2 -177.67(12) . . . . ?
Zr1 O3 C1 O3 2.32(12) . . . 43 ?
C5 C4 C3 C2 -0.5(5) . . . . ?
N1 C7 C6 C5 178.4(3) . . . . ?
N1 C7 C6 C7 -1.6(3) . . . 43 ?
N1 C7 C8 C8 -0.3(4) . . . 50 ?
C7 N1 C7 C6 179.58(14) 50 . . . ?
C7 N1 C7 C8 0.5(6) 50 . . . ?
C6 C5 C4 C3 -179.8(3) . . . . ?
C6 C7 C8 C8 -179.4(3) . . . 50 ?
C4 C5 C6 C7 105.7(3) . . . . ?
C4 C5 C6 C7 -74.3(3) . . . 43 ?
C4 C5 C6 C7 -74.3(3) 43 . . . ?
C4 C5 C6 C7 105.7(3) 43 . . 43 ?
C4 C5 C4 C3 0.2(3) 43 . . . ?
C3 C2 C3 C4 0.2(2) 43 . . . ?
C3 C2 C1 O3 1.5(2) 43 . . 43 ?
C3 C2 C1 O3 1.5(2) . . . . ?
C3 C2 C1 O3 -178.5(2) 43 . . . ?
C3 C2 C1 O3 -178.5(2) . . . 43 ?
C1 C2 C3 C4 -179.8(3) . . . . ?
C8 C7 C6 C5 -2.7(4) . . . . ?
C8 C7 C6 C7 177.3(4) . . . 43 ?

loop_
_smtbx_masks_void_nr
_smtbx_masks_void_average_x
_smtbx_masks_void_average_y
_smtbx_masks_void_average_z
_smtbx_masks_void_volume
_smtbx_masks_void_count_electrons
_smtbx_masks_void_content
1 -0.789 -0.665 -0.607 48182.0 9325.6 ?
